data_2218225
loop_
_publ_author_name
'Wang, Guo-Wei'
'Zhuang, Ling-Hua'
'Wu, Wen-Yuan'
'Wang, Jin-Tang'

_publ_section_title
;
 Dimethyl 2,2-bis(2-cyanoethyl)malonate
;
_journal_coeditor_code RK2080
_journal_issue 5
_journal_name_full 'Acta Crystallographica Section E'
_journal_page_first o856
_journal_paper_doi 10.1107/S1600536808005850
_journal_volume 64
_journal_year 2008
_chemical_formula_iupac 'C11 H14 N2 O4'
_chemical_formula_moiety 'C11 H14 N2 O4'
_chemical_formula_sum 'C11 H14 N2 O4'
_chemical_formula_weight 238.24
_chemical_name_systematic
;
Dimethyl 2,2-bis(2-cyanoethyl)malonate
;
_space_group_IT_number 15
_symmetry_cell_setting monoclinic
_symmetry_space_group_name_Hall '-C 2yc'
_symmetry_space_group_name_H-M 'C 1 2/c 1'
_atom_sites_solution_hydrogens geom
_atom_sites_solution_primary direct
_atom_sites_solution_secondary difmap
_cell_angle_alpha 90.00
_cell_angle_beta 90.55(3)
_cell_angle_gamma 90.00
_cell_formula_units_Z 4
_cell_length_a 13.071(3)
_cell_length_b 8.5060(17)
_cell_length_c 10.914(2)
_cell_measurement_reflns_used 25
_cell_measurement_temperature 293(2)
_cell_measurement_theta_max 14
_cell_measurement_theta_min 10
_cell_volume 1213.4(4)
_computing_cell_refinement 'CAD-4 Software (Enraf--Nonius, 1989)'
_computing_data_collection 'CAD-4 Software (Enraf--Nonius, 1989)'
_computing_data_reduction 'XCAD4 (Harms & Wocadlo, 1995)'
_computing_molecular_graphics 'SHELXTL (Sheldrick, 2008)'
_computing_publication_material 'SHELXTL (Sheldrick, 2008)'
_computing_structure_refinement 'SHELXL97 (Sheldrick, 2008)'
_computing_structure_solution 'SHELXS97 (Sheldrick, 2008)'
_diffrn_ambient_temperature 293(2)
_diffrn_measured_fraction_theta_full 0.998
_diffrn_measured_fraction_theta_max 0.998
_diffrn_measurement_device_type 'Enraf--Nonius CAD-4'
_diffrn_measurement_method \w/2\q
_diffrn_radiation_monochromator Graphite
_diffrn_radiation_source 'Fine--focus sealed tube'
_diffrn_radiation_type MoK\a
_diffrn_radiation_wavelength 0.71073
_diffrn_reflns_av_R_equivalents 0.0480
_diffrn_reflns_av_sigmaI/netI 0.0428
_diffrn_reflns_limit_h_max 15
_diffrn_reflns_limit_h_min -15
_diffrn_reflns_limit_k_max 10
_diffrn_reflns_limit_k_min 0
_diffrn_reflns_limit_l_max 12
_diffrn_reflns_limit_l_min 0
_diffrn_reflns_number 1140
_diffrn_reflns_theta_full 25.15
_diffrn_reflns_theta_max 25.15
_diffrn_reflns_theta_min 2.86
_diffrn_standards_decay_% 0
_diffrn_standards_interval_count 200
_diffrn_standards_number 3
_exptl_absorpt_coefficient_mu 0.100
_exptl_absorpt_correction_T_max 0.9745
_exptl_absorpt_correction_T_min 0.9610
_exptl_absorpt_correction_type psi-scan
_exptl_absorpt_process_details '(North <i>et al.</i>,  1968)'
_exptl_crystal_colour Colourless
_exptl_crystal_density_diffrn 1.304
_exptl_crystal_density_method 'Not measured'
_exptl_crystal_description Block
_exptl_crystal_F_000 504
_exptl_crystal_size_max 0.40
_exptl_crystal_size_mid 0.30
_exptl_crystal_size_min 0.20
_refine_diff_density_max 0.212
_refine_diff_density_min -0.240
_refine_ls_extinction_method None
_refine_ls_goodness_of_fit_ref 0.986
_refine_ls_hydrogen_treatment constr
_refine_ls_matrix_type full
_refine_ls_number_parameters 78
_refine_ls_number_reflns 1091
_refine_ls_number_restraints 0
_refine_ls_restrained_S_all 0.986
_refine_ls_R_factor_all 0.0783
_refine_ls_R_factor_gt 0.0648
_refine_ls_shift/su_max 0.000
_refine_ls_shift/su_mean 0.000
_refine_ls_structure_factor_coef Fsqd
_refine_ls_weighting_details 'calc w=1/[\s^2^(Fo^2^)+(0.0591P)^2^+3.2284P] where P=(Fo^2^+2Fc^2^)/3'
_refine_ls_weighting_scheme calc
_refine_ls_wR_factor_gt 0.1463
_refine_ls_wR_factor_ref 0.1549
_reflns_number_gt 860
_reflns_number_total 1091
_reflns_threshold_expression I>2\s(I)
_cod_data_source_file rk2080.cif
_cod_data_source_block I
_cod_depositor_comments
;
The following automatic conversions were performed:
'_symmetry_cell_setting' value 'Monoclinic' changed to 'monoclinic'
according to '/home/saulius/struct/CIF-dictionaries/cif_core.dic'
dictionary named 'cif_core.dic' version 2.4.1 from
2010-06-29.

'_atom_sites_solution_hydrogens' value 'Geom' changed to
'geom' according to '/home/saulius/struct/CIF-dictionaries/cif_core.dic'
dictionary named 'cif_core.dic' version 2.4.1 from
2010-06-29.

'_atom_sites_solution_primary' value 'Direct' changed to
'direct' according to '/home/saulius/struct/CIF-dictionaries/cif_core.dic'
dictionary named 'cif_core.dic' version 2.4.1 from
2010-06-29.

'_atom_sites_solution_secondary' value 'Difmap' changed to
'difmap' according to '/home/saulius/struct/CIF-dictionaries/cif_core.dic'
dictionary named 'cif_core.dic' version 2.4.1 from
2010-06-29.

'_refine_ls_hydrogen_treatment' value 'Constr' changed to
'constr' according to '/home/saulius/struct/CIF-dictionaries/cif_core.dic'
dictionary named 'cif_core.dic' version 2.4.1 from
2010-06-29.

'_refine_ls_matrix_type' value 'Full' changed to 'full'
according to '/home/saulius/struct/CIF-dictionaries/cif_core.dic'
dictionary named 'cif_core.dic' version 2.4.1 from
2010-06-29.

'_refine_ls_weighting_scheme' value 'Calc' changed to 'calc'
according to '/home/saulius/struct/CIF-dictionaries/cif_core.dic'
dictionary named 'cif_core.dic' version 2.4.1 from 2010-06-29.

Automatic conversion script
Id: cif_fix_enum 1527 2010-12-29 10:47:43Z saulius 

The following automatic conversions were performed:

'_symmetry_cell_setting' value 'Monoclinic' changed to 'monoclinic'
according to /home/saulius/struct/CIF-dictionaries/cif_core.dic
dictionary named 'cif_core.dic' version 2.4.1 from
2010-06-29.

'_atom_sites_solution_hydrogens' value 'Geom' changed to
'geom' according to
/home/saulius/struct/CIF-dictionaries/cif_core.dic dictionary named
'cif_core.dic' version 2.4.1 from
2010-06-29.

'_atom_sites_solution_primary' value 'Direct' changed to
'direct' according to
/home/saulius/struct/CIF-dictionaries/cif_core.dic dictionary named
'cif_core.dic' version 2.4.1 from
2010-06-29.

'_atom_sites_solution_secondary' value 'Difmap' changed
to 'difmap' according to
/home/saulius/struct/CIF-dictionaries/cif_core.dic dictionary named
'cif_core.dic' version 2.4.1 from
2010-06-29.

'_refine_ls_hydrogen_treatment' value 'Constr' changed
to 'constr' according to
/home/saulius/struct/CIF-dictionaries/cif_core.dic dictionary named
'cif_core.dic' version 2.4.1 from
2010-06-29.

'_refine_ls_matrix_type' value 'Full' changed to 'full'
according to /home/saulius/struct/CIF-dictionaries/cif_core.dic
dictionary named 'cif_core.dic' version 2.4.1 from
2010-06-29.

'_refine_ls_weighting_scheme' value 'Calc' changed to
'calc' according to
/home/saulius/struct/CIF-dictionaries/cif_core.dic dictionary named
'cif_core.dic' version 2.4.1 from 2010-06-29.

Automatic conversion script
Id: cif_fix_values 1715 2011-07-08 13:25:40Z adriana 
;
_cod_original_sg_symbol_H-M 'C 2/c'
_cod_database_code 2218225
_cod_database_fobs_code 2218225

loop_
_symmetry_equiv_pos_as_xyz
'x, y, z'
'-x, y, -z+1/2'
'x+1/2, y+1/2, z'
'-x+1/2, y+1/2, -z+1/2'
'-x, -y, -z'
'x, -y, z-1/2'
'-x+1/2, -y+1/2, -z'
'x+1/2, -y+1/2, z-1/2'

loop_
_atom_site_type_symbol
_atom_site_label
_atom_site_fract_x
_atom_site_fract_y
_atom_site_fract_z
_atom_site_U_iso_or_equiv
_atom_site_adp_type
_atom_site_calc_flag
_atom_site_refinement_flags
_atom_site_occupancy
N N1 -0.1143(3) 0.5595(3) 0.4119(3) 0.0730(10) Uani d . 1
C C1 -0.1098(2) 0.6248(3) 0.5039(3) 0.0471(7) Uani d . 1
O O1 0.15852(15) 1.0070(2) 0.6705(2) 0.0516(6) Uani d . 1
O O2 0.09191(13) 1.1101(2) 0.84034(16) 0.0402(5) Uani d . 1
C C2 -0.1041(3) 0.7072(4) 0.6228(3) 0.0589(9) Uani d . 1
H H2A -0.1056 0.6311 0.6890 0.071 Uiso calc R 1
H H2B -0.1628 0.7760 0.6312 0.071 Uiso calc R 1
C C3 -0.00519(19) 0.8043(3) 0.6315(2) 0.0333(6) Uani d . 1
H H3A -0.0013 0.8737 0.5612 0.040 Uiso calc R 1
H H3B 0.0532 0.7340 0.6293 0.040 Uiso calc R 1
C C4 0.0000 0.9032(4) 0.7500 0.0301(8) Uani d S 1
C C5 0.09365(19) 1.0115(3) 0.7444(2) 0.0309(6) Uani d . 1
C C6 0.1753(2) 1.2212(4) 0.8494(3) 0.0481(8) Uani d . 1
H H6A 0.1667 1.2853 0.9209 0.072 Uiso calc R 1
H H6B 0.1756 1.2867 0.7778 0.072 Uiso calc R 1
H H6C 0.2390 1.1653 0.8555 0.072 Uiso calc R 1

loop_
_atom_site_aniso_label
_atom_site_aniso_U_11
_atom_site_aniso_U_22
_atom_site_aniso_U_33
_atom_site_aniso_U_12
_atom_site_aniso_U_13
_atom_site_aniso_U_23
N1 0.0893(16) 0.0651(16) 0.0628(19) 0.0048(16) -0.0436(17) -0.0172(15)
C1 0.0547(18) 0.0469(14) 0.0532(17) -0.0015(14) -0.0192(13) -0.0050(14)
O1 0.0430(12) 0.0432(12) 0.0585(14) -0.0076(9) 0.0028(10) -0.0102(10)
O2 0.0498(10) 0.0442(10) 0.0465(11) -0.0111(8) -0.0098(8) -0.0088(8)
C2 0.0571(18) 0.0484(17) 0.0582(13) -0.0162(16) -0.0205(16) -0.0162(15)
C3 0.0404(14) 0.0479(12) 0.0355(13) 0.0018(11) -0.0067(10) -0.0007(10)
C4 0.0476(19) 0.0472(16) 0.0355(18) -0.0017(10) -0.0025(14) 0.0006(10)
C5 0.0421(13) 0.0469(13) 0.0344(13) 0.0058(10) -0.0093(10) 0.0032(10)
C6 0.0477(17) 0.0452(16) 0.0549(18) -0.0162(14) -0.0138(13) -0.0046(13)

loop_
_atom_type_symbol
_atom_type_description
_atom_type_scat_dispersion_real
_atom_type_scat_dispersion_imag
_atom_type_scat_source
C C 0.0033 0.0016 'International Tables Vol C Tables 4.2.6.8 and 6.1.1.4'
H H 0.0000 0.0000 'International Tables Vol C Tables 4.2.6.8 and 6.1.1.4'
N N 0.0061 0.0033 'International Tables Vol C Tables 4.2.6.8 and 6.1.1.4'
O O 0.0106 0.0060 'International Tables Vol C Tables 4.2.6.8 and 6.1.1.4'

loop_
_geom_angle_atom_site_label_1
_geom_angle_atom_site_label_2
_geom_angle_atom_site_label_3
_geom_angle_site_symmetry_1
_geom_angle_site_symmetry_3
_geom_angle
N1 C1 C2 . . 179.4(4)
C5 O2 C6 . . 116.3(2)
C1 C2 C3 . . 110.1(3)
C1 C2 H2A . . 109.6
C3 C2 H2A . . 109.6
C1 C2 H2B . . 109.6
C3 C2 H2B . . 109.6
H2A C2 H2B . . 108.1
C2 C3 C4 . . 112.0(2)
C2 C3 H3A . . 109.2
C4 C3 H3A . . 109.2
C2 C3 H3B . . 109.2
C4 C3 H3B . . 109.2
H3A C3 H3B . . 107.9
C5 C4 C5 . 2_556 106.2(3)
C5 C4 C3 . . 108.85(13)
C5 C4 C3 2_556 . 109.39(13)
C5 C4 C3 . 2_556 109.39(13)
C5 C4 C3 2_556 2_556 108.85(13)
C3 C4 C3 . 2_556 113.9(3)
O1 C5 O2 . . 125.0(2)
O1 C5 C4 . . 126.0(2)
O2 C5 C4 . . 108.96(19)
O2 C6 H6A . . 109.5
O2 C6 H6B . . 109.5
H6A C6 H6B . . 109.5
O2 C6 H6C . . 109.5
H6A C6 H6C . . 109.5
H6B C6 H6C . . 109.5

loop_
_geom_bond_atom_site_label_1
_geom_bond_atom_site_label_2
_geom_bond_site_symmetry_2
_geom_bond_distance
N1 C1 . 1.149(4)
C1 C2 . 1.476(4)
O1 C5 . 1.177(3)
O2 C5 . 1.341(3)
O2 C6 . 1.445(3)
C2 C3 . 1.537(4)
C2 H2A . 0.9700
C2 H2B . 0.9700
C3 C4 . 1.544(3)
C3 H3A . 0.9700
C3 H3B . 0.9700
C4 C5 . 1.534(3)
C4 C5 2_556 1.534(3)
C4 C3 2_556 1.544(3)
C6 H6A . 0.9600
C6 H6B . 0.9600
C6 H6C . 0.9600

loop_
_geom_hbond_atom_site_label_D
_geom_hbond_atom_site_label_H
_geom_hbond_atom_site_label_A
_geom_hbond_site_symmetry_A
_geom_hbond_distance_DH
_geom_hbond_distance_HA
_geom_hbond_distance_DA
_geom_hbond_angle_DHA
_geom_hbond_publ_flag
C6 H6B N1 5_576 0.96 2.57 3.494(5) 161 yes

loop_
_geom_torsion_atom_site_label_1
_geom_torsion_atom_site_label_2
_geom_torsion_atom_site_label_3
_geom_torsion_atom_site_label_4
_geom_torsion_site_symmetry_1
_geom_torsion_site_symmetry_4
_geom_torsion
C1 C2 C3 C4 . . 175.4(2)
C2 C3 C4 C5 . . -173.0(2)
C2 C3 C4 C5 . 2_556 -57.4(3)
C2 C3 C4 C3 . 2_556 64.63(19)
C6 O2 C5 O1 . . 2.0(4)
C6 O2 C5 C4 . . 180.0(2)
C5 C4 C5 O1 2_556 . -126.7(3)
C3 C4 C5 O1 . . -9.0(3)
C3 C4 C5 O1 2_556 . 116.0(3)
C5 C4 C5 O2 2_556 . 55.37(14)
C3 C4 C5 O2 . . 173.02(18)
C3 C4 C5 O2 2_556 . -61.9(2)
